data_7062744
loop_
_publ_author_name
'Bakaev, I. V.'
'Romashev, N. F.'
'Komlyagina, V. I.'
'Samsonenko, D. G.'
'Gushchin, A. L.'

_publ_section_title
;
 Mono(arylhydrazino)acenaphthenones as a platform for the design of NIR
 chromophores based on Pd(ii)-BIAN complexes
;
_journal_issue 40
_journal_name_full 'New Journal of Chemistry'
_journal_page_first 18825
_journal_page_last 18834
_journal_paper_doi 10.1039/D3NJ03832G
_journal_volume 47
_journal_year 2023
_chemical_formula_sum 'C54 H51 Cl2 F3 N4 O5 Pd S'
_chemical_formula_weight 1102.34
_space_group_crystal_system triclinic
_space_group_IT_number 2
_space_group_name_Hall '-P 1'
_space_group_name_H-M_alt 'P -1'
_atom_sites_solution_hydrogens geom
_atom_sites_solution_primary dual
_atom_sites_solution_secondary difmap
_audit_creation_method SHELXL-2019/3
_audit_update_record
;
2023-08-16 deposited with the CCDC.	2023-09-21 downloaded from the CCDC.
;
_cell_angle_alpha 65.908(5)
_cell_angle_beta 77.154(4)
_cell_angle_gamma 82.585(4)
_cell_formula_units_Z 2
_cell_length_a 11.6474(4)
_cell_length_b 15.4728(9)
_cell_length_c 15.7629(8)
_cell_measurement_reflns_used 10223
_cell_measurement_temperature 170(2)
_cell_measurement_theta_max 28.18
_cell_measurement_theta_min 2.14
_cell_volume 2526.1(2)
_computing_cell_refinement 'CrysAlisPro 1.171.41.116a (Rigaku OD, 2021)'
_computing_data_collection 'CrysAlisPro 1.171.41.116a (Rigaku OD, 2021)'
_computing_data_reduction 'CrysAlisPro 1.171.41.116a (Rigaku OD, 2021)'
_computing_molecular_graphics 'ShelXle (H\"ubschle, 2011)'
_computing_publication_material 'CIFTAB (Sheldrick, 2015)'
_computing_structure_refinement 'SHELXL-2018 (Sheldrick, 2015)'
_computing_structure_solution 'SHELXT-2018 (Sheldrick, 2015)'
_diffrn_ambient_temperature 170(2)
_diffrn_detector 'CCD plate'
_diffrn_detector_area_resol_mean 10.6
_diffrn_detector_type AtlasS2
_diffrn_measured_fraction_theta_full 1.000
_diffrn_measured_fraction_theta_max 0.848
_diffrn_measurement_device 'four-circle diffractometer'
_diffrn_measurement_device_type 'New Xcalibur, AtlasS2'
_diffrn_measurement_method '\w scans'
_diffrn_radiation_monochromator graphite
_diffrn_radiation_probe x-ray
_diffrn_radiation_source 'fine-focus sealed tube'
_diffrn_radiation_type MoK\a
_diffrn_radiation_wavelength 0.71073
_diffrn_reflns_av_R_equivalents 0.0222
_diffrn_reflns_av_unetI/netI 0.0391
_diffrn_reflns_Laue_measured_fraction_full 1.000
_diffrn_reflns_Laue_measured_fraction_max 0.848
_diffrn_reflns_limit_h_max 14
_diffrn_reflns_limit_h_min -15
_diffrn_reflns_limit_k_max 20
_diffrn_reflns_limit_k_min -20
_diffrn_reflns_limit_l_max 21
_diffrn_reflns_limit_l_min -21
_diffrn_reflns_number 19605
_diffrn_reflns_point_group_measured_fraction_full 1.000
_diffrn_reflns_point_group_measured_fraction_max 0.848
_diffrn_reflns_theta_full 25.242
_diffrn_reflns_theta_max 28.482
_diffrn_reflns_theta_min 2.081
_diffrn_source 'sealed X-ray tube'
_diffrn_source_type 'Enhance (Mo) X-ray Source'
_exptl_absorpt_coefficient_mu 0.578
_exptl_absorpt_correction_T_max 1.00000
_exptl_absorpt_correction_T_min 0.90560
_exptl_absorpt_correction_type multi-scan
_exptl_absorpt_process_details
;
CrysAlisPro 1.171.41.116a (Rigaku Oxford Diffraction, 2021)
Empirical absorption correction using spherical harmonics,
implemented in SCALE3 ABSPACK scaling algorithm.
;
_exptl_crystal_colour black
_exptl_crystal_density_diffrn 1.449
_exptl_crystal_description plate
_exptl_crystal_F_000 1132
_exptl_crystal_size_max 0.50
_exptl_crystal_size_mid 0.21
_exptl_crystal_size_min 0.08
_refine_diff_density_max 0.893
_refine_diff_density_min -1.015
_refine_diff_density_rms 0.081
_refine_ls_extinction_method none
_refine_ls_goodness_of_fit_ref 1.068
_refine_ls_hydrogen_treatment constr
_refine_ls_matrix_type full
_refine_ls_number_parameters 639
_refine_ls_number_reflns 10860
_refine_ls_number_restraints 0
_refine_ls_restrained_S_all 1.068
_refine_ls_R_factor_all 0.0517
_refine_ls_R_factor_gt 0.0410
_refine_ls_shift/su_max 0.001
_refine_ls_shift/su_mean 0.000
_refine_ls_structure_factor_coef Fsqd
_refine_ls_weighting_details 'w=1/[\s^2^(Fo^2^)+(0.0609P)^2^+1.0547P] where P=(Fo^2^+2Fc^2^)/3'
_refine_ls_weighting_scheme calc
_refine_ls_wR_factor_gt 0.1061
_refine_ls_wR_factor_ref 0.1118
_reflns_Friedel_coverage 0.000
_reflns_number_gt 9264
_reflns_number_total 10860
_reflns_threshold_expression 'I > 2\s(I)'
_cod_data_source_file d3nj03832g2.cif
_cod_data_source_block nk33r
_cod_depositor_comments 'Adding full bibliography for 7062743--7062746.cif.'
_cod_database_code 7062744
_shelx_shelxl_version_number 2019/3
_shelx_space_group_comment
;
The symmetry employed for this shelxl refinement is uniquely defined
by the following loop, which should always be used as a source of
symmetry information in preference to the above space-group names.
They are only intended as comments.
;
_shelx_estimated_absorpt_t_min 0.761
_shelx_estimated_absorpt_t_max 0.955

loop_
_space_group_symop_operation_xyz
'x, y, z'
'-x, -y, -z'

loop_
_atom_site_label
_atom_site_type_symbol
_atom_site_fract_x
_atom_site_fract_y
_atom_site_fract_z
_atom_site_U_iso_or_equiv
_atom_site_adp_type
_atom_site_occupancy
_atom_site_site_symmetry_order
_atom_site_calc_flag
_atom_site_refinement_flags_posn
_atom_site_refinement_flags_adp
_atom_site_refinement_flags_occupancy
_atom_site_disorder_assembly
_atom_site_disorder_group
Pd1 Pd 0.27898(2) 0.29488(2) 0.68325(2) 0.02257(7) Uani 1 1 d . . . . .
N11 N 0.28277(17) 0.25175(15) 0.82317(14) 0.0236(4) Uani 1 1 d . . . . .
N12 N 0.44564(17) 0.23087(15) 0.68348(15) 0.0234(4) Uani 1 1 d . . . . .
C101 C 0.3770(2) 0.20128(18) 0.84621(18) 0.0239(5) Uani 1 1 d . . . . .
C102 C 0.4694(2) 0.19281(18) 0.76734(18) 0.0244(5) Uani 1 1 d . . . . .
C103 C 0.5760(2) 0.14981(19) 0.80660(19) 0.0270(5) Uani 1 1 d . . . . .
C104 C 0.5433(2) 0.13079(19) 0.90422(19) 0.0283(6) Uani 1 1 d . . . . .
C105 C 0.4252(2) 0.15925(18) 0.93309(19) 0.0271(5) Uani 1 1 d . . . . .
C106 C 0.3826(2) 0.1453(2) 1.02600(19) 0.0323(6) Uani 1 1 d . . . . .
H106 H 0.303918 0.164301 1.045985 0.039 Uiso 1 1 calc R U . . .
C107 C 0.4599(3) 0.1017(2) 1.0911(2) 0.0364(7) Uani 1 1 d . . . . .
H107 H 0.431447 0.090193 1.155941 0.044 Uiso 1 1 calc R U . . .
C108 C 0.5746(3) 0.0755(2) 1.0635(2) 0.0372(7) Uani 1 1 d . . . . .
H108 H 0.623660 0.047178 1.109332 0.045 Uiso 1 1 calc R U . . .
C109 C 0.6211(2) 0.0899(2) 0.9681(2) 0.0323(6) Uani 1 1 d . . . . .
C110 C 0.7378(2) 0.0682(2) 0.9282(2) 0.0375(7) Uani 1 1 d . . . . .
H110 H 0.794744 0.040895 0.967748 0.045 Uiso 1 1 calc R U . . .
C111 C 0.7689(2) 0.0861(2) 0.8340(2) 0.0353(6) Uani 1 1 d . . . . .
H111 H 0.847260 0.069770 0.810168 0.042 Uiso 1 1 calc R U . . .
C112 C 0.6899(2) 0.1279(2) 0.7700(2) 0.0321(6) Uani 1 1 d . . . . .
H112 H 0.714272 0.140441 0.704562 0.038 Uiso 1 1 calc R U . . .
C113 C 0.2008(2) 0.28041(18) 0.89098(17) 0.0244(5) Uani 1 1 d . . . . .
C114 C 0.0965(2) 0.23289(19) 0.93681(19) 0.0288(6) Uani 1 1 d . . . . .
C115 C 0.0221(2) 0.2600(2) 1.0042(2) 0.0326(6) Uani 1 1 d . . . . .
H115 H -0.048121 0.227173 1.037532 0.039 Uiso 1 1 calc R U . . .
C116 C 0.0477(2) 0.3344(2) 1.0244(2) 0.0326(6) Uani 1 1 d . . . . .
C117 C 0.1494(3) 0.3831(2) 0.9733(2) 0.0336(6) Uani 1 1 d . . . . .
H117 H 0.165942 0.435578 0.984674 0.040 Uiso 1 1 calc R U . . .
C118 C 0.2274(2) 0.35773(19) 0.9061(2) 0.0300(6) Uani 1 1 d . . . . .
C119 C 0.3369(3) 0.4124(2) 0.8501(2) 0.0428(7) Uani 1 1 d . . . . .
H11A H 0.343891 0.425085 0.782990 0.064 Uiso 1 1 calc R U . . .
H11B H 0.406441 0.374982 0.873009 0.064 Uiso 1 1 calc R U . . .
H11C H 0.331197 0.472523 0.857993 0.064 Uiso 1 1 calc R U . . .
C120 C 0.0673(3) 0.1536(2) 0.9141(2) 0.0425(7) Uani 1 1 d . . . . .
H12A H 0.049807 0.179504 0.850080 0.064 Uiso 1 1 calc R U . . .
H12B H -0.001624 0.121664 0.959698 0.064 Uiso 1 1 calc R U . . .
H12C H 0.134613 0.107971 0.917752 0.064 Uiso 1 1 calc R U . . .
C121 C -0.0327(3) 0.3608(2) 1.1007(2) 0.0452(8) Uani 1 1 d . . . . .
H12D H -0.018336 0.425624 1.090736 0.068 Uiso 1 1 calc R U . . .
H12E H -0.016761 0.316952 1.162880 0.068 Uiso 1 1 calc R U . . .
H12F H -0.115015 0.357009 1.097953 0.068 Uiso 1 1 calc R U . . .
C122 C 0.5369(2) 0.24425(18) 0.60175(17) 0.0239(5) Uani 1 1 d . . . . .
C123 C 0.5744(2) 0.17153(19) 0.56951(19) 0.0263(5) Uani 1 1 d . . . . .
C124 C 0.6541(2) 0.1943(2) 0.4843(2) 0.0297(6) Uani 1 1 d . . . . .
H124 H 0.681126 0.146191 0.460808 0.036 Uiso 1 1 calc R U . . .
C125 C 0.6959(2) 0.2851(2) 0.43214(19) 0.0311(6) Uani 1 1 d . . . . .
C126 C 0.6603(2) 0.3539(2) 0.46932(19) 0.0287(6) Uani 1 1 d . . . . .
H126 H 0.690558 0.415350 0.435645 0.034 Uiso 1 1 calc R U . . .
C127 C 0.5814(2) 0.33480(19) 0.55467(18) 0.0253(5) Uani 1 1 d . . . . .
C128 C 0.5484(2) 0.4080(2) 0.5971(2) 0.0337(6) Uani 1 1 d . . . . .
H12G H 0.590177 0.465940 0.555781 0.051 Uiso 1 1 calc R U . . .
H12H H 0.570448 0.383435 0.659528 0.051 Uiso 1 1 calc R U . . .
H12I H 0.463215 0.422092 0.603605 0.051 Uiso 1 1 calc R U . . .
C129 C 0.7774(3) 0.3082(3) 0.3379(2) 0.0450(8) Uani 1 1 d . . . . .
H12J H 0.794122 0.375684 0.310135 0.068 Uiso 1 1 calc R U . . .
H12K H 0.739859 0.293948 0.295512 0.068 Uiso 1 1 calc R U . . .
H12L H 0.851163 0.270162 0.346511 0.068 Uiso 1 1 calc R U . . .
C130 C 0.5341(2) 0.0723(2) 0.6251(2) 0.0334(6) Uani 1 1 d . . . . .
H13A H 0.530834 0.042456 0.581505 0.050 Uiso 1 1 calc R U . . .
H13B H 0.455606 0.073752 0.663266 0.050 Uiso 1 1 calc R U . . .
H13C H 0.589638 0.035710 0.666733 0.050 Uiso 1 1 calc R U . . .
O21 O 0.12910(15) 0.36742(13) 0.70585(13) 0.0286(4) Uani 1 1 d . . . . .
N21 N 0.22807(17) 0.42395(15) 0.49633(15) 0.0252(5) Uani 1 1 d . . . . .
N22 N 0.27909(17) 0.34377(15) 0.54373(15) 0.0236(4) Uani 1 1 d . . . . .
C201 C 0.1100(2) 0.44517(18) 0.63925(18) 0.0245(5) Uani 1 1 d . . . . .
C202 C 0.1597(2) 0.47449(18) 0.54007(18) 0.0247(5) Uani 1 1 d . . . . .
C203 C 0.1091(2) 0.56935(18) 0.49033(19) 0.0269(5) Uani 1 1 d . . . . .
C204 C 0.0336(2) 0.59450(19) 0.5605(2) 0.0296(6) Uani 1 1 d . . . . .
C205 C 0.0283(2) 0.5218(2) 0.6513(2) 0.0289(6) Uani 1 1 d . . . . .
C206 C -0.0409(2) 0.5343(2) 0.7286(2) 0.0345(6) Uani 1 1 d . . . . .
H206 H -0.044868 0.486222 0.790466 0.041 Uiso 1 1 calc R U . . .
C207 C -0.1060(2) 0.6216(2) 0.7127(2) 0.0404(7) Uani 1 1 d . . . . .
H207 H -0.155243 0.631358 0.765123 0.049 Uiso 1 1 calc R U . . .
C208 C -0.1004(3) 0.6926(2) 0.6241(2) 0.0409(7) Uani 1 1 d . . . . .
H208 H -0.145230 0.750153 0.616699 0.049 Uiso 1 1 calc R U . . .
C209 C -0.0289(2) 0.6815(2) 0.5436(2) 0.0340(6) Uani 1 1 d . . . . .
C210 C -0.0131(3) 0.7468(2) 0.4472(2) 0.0403(7) Uani 1 1 d . . . . .
H210 H -0.051728 0.807776 0.430673 0.048 Uiso 1 1 calc R U . . .
C211 C 0.0581(3) 0.7215(2) 0.3781(2) 0.0396(7) Uani 1 1 d . . . . .
H211 H 0.065433 0.765219 0.314105 0.048 Uiso 1 1 calc R U . . .
C212 C 0.1212(2) 0.6325(2) 0.3987(2) 0.0339(6) Uani 1 1 d . . . . .
H212 H 0.170807 0.617437 0.349489 0.041 Uiso 1 1 calc R U . . .
C213 C 0.3319(2) 0.29252(19) 0.48570(18) 0.0263(5) Uani 1 1 d . . . . .
C214 C 0.3154(2) 0.1962(2) 0.5203(2) 0.0298(6) Uani 1 1 d . . . . .
H214 H 0.274821 0.163739 0.583064 0.036 Uiso 1 1 calc R U . . .
C215 C 0.3590(3) 0.1477(2) 0.4616(2) 0.0376(7) Uani 1 1 d . . . . .
H215 H 0.345735 0.082098 0.483889 0.045 Uiso 1 1 calc R U . . .
C216 C 0.4208(3) 0.1935(2) 0.3720(2) 0.0417(7) Uani 1 1 d . . . . .
H216 H 0.450600 0.159618 0.332709 0.050 Uiso 1 1 calc R U . . .
C217 C 0.4397(3) 0.2888(2) 0.3389(2) 0.0408(7) Uani 1 1 d . . . . .
H217 H 0.484049 0.319907 0.277258 0.049 Uiso 1 1 calc R U . . .
C218 C 0.3950(2) 0.3396(2) 0.3944(2) 0.0334(6) Uani 1 1 d . . . . .
H218 H 0.406802 0.405575 0.370789 0.040 Uiso 1 1 calc R U . . .
O11 O 0.25842(18) 0.06484(15) 0.76262(15) 0.0398(5) Uani 1 1 d . . . . .
O12 O 0.1395(2) -0.05634(17) 0.88811(16) 0.0524(6) Uani 1 1 d . . . . .
O13 O 0.0657(2) 0.04216(19) 0.7450(2) 0.0606(7) Uani 1 1 d . . . . .
S1 S 0.16470(6) 0.00195(5) 0.78948(5) 0.02975(15) Uani 1 1 d . . . . .
C1 C 0.2280(3) -0.0831(2) 0.7377(2) 0.0448(8) Uani 1 1 d . . . . .
F11 F 0.3273(2) -0.12448(19) 0.7668(2) 0.0861(8) Uani 1 1 d . . . . .
F12 F 0.1539(2) -0.15054(15) 0.75960(17) 0.0675(6) Uani 1 1 d . . . . .
F13 F 0.2543(3) -0.04352(17) 0.64463(16) 0.0801(8) Uani 1 1 d . . . . .
O1A O 0.5808(3) 0.3545(2) 0.9762(2) 0.0763(9) Uani 1 1 d . . . . .
C1A C 0.7037(4) 0.3283(4) 0.9575(4) 0.0791(13) Uani 1 1 d . . . . .
H1AA H 0.719002 0.261325 0.998515 0.095 Uiso 1 1 calc R U . . .
H1AB H 0.751842 0.368748 0.969756 0.095 Uiso 1 1 calc R U . . .
C2A C 0.7333(5) 0.3420(4) 0.8563(3) 0.0844(15) Uani 1 1 d . . . . .
H2AA H 0.721632 0.409173 0.816505 0.127 Uiso 1 1 calc R U . . .
H2AB H 0.682005 0.304249 0.844528 0.127 Uiso 1 1 calc R U . . .
H2AC H 0.815764 0.321715 0.840990 0.127 Uiso 1 1 calc R U . . .
C3A C 0.5399(4) 0.3415(4) 1.0709(3) 0.0759(13) Uani 1 1 d . . . . .
H3AA H 0.583872 0.380796 1.087946 0.091 Uiso 1 1 calc R U . . .
H3AB H 0.551989 0.274233 1.112620 0.091 Uiso 1 1 calc R U . . .
C4A C 0.4085(4) 0.3704(5) 1.0836(4) 0.0941(17) Uani 1 1 d . . . . .
H4AA H 0.397722 0.437897 1.044646 0.141 Uiso 1 1 calc R U . . .
H4AB H 0.377585 0.358784 1.150243 0.141 Uiso 1 1 calc R U . . .
H4AC H 0.366147 0.333031 1.064000 0.141 Uiso 1 1 calc R U . . .
C1C C -0.0745(4) -0.0666(3) 0.6602(3) 0.0725(12) Uani 1 1 d . . . . .
H1CA H -0.025772 -0.040530 0.687521 0.087 Uiso 1 1 calc R U . . .
H1CB H -0.021616 -0.103758 0.627816 0.087 Uiso 1 1 calc R U . . .
Cl1C Cl -0.17766(14) -0.14153(10) 0.75170(10) 0.0949(4) Uani 1 1 d . . . . .
Cl2C Cl -0.14321(11) 0.02631(11) 0.57816(11) 0.0973(4) Uani 1 1 d . . . . .

loop_
_atom_site_aniso_label
_atom_site_aniso_U_11
_atom_site_aniso_U_22
_atom_site_aniso_U_33
_atom_site_aniso_U_23
_atom_site_aniso_U_13
_atom_site_aniso_U_12
Pd1 0.01744(10) 0.02948(12) 0.02058(11) -0.01004(8) -0.00430(7) 0.00177(7)
N11 0.0201(10) 0.0282(11) 0.0202(11) -0.0087(9) -0.0020(8) 0.0011(8)
N12 0.0177(10) 0.0282(11) 0.0243(11) -0.0113(9) -0.0032(8) 0.0016(8)
C101 0.0203(12) 0.0281(13) 0.0229(13) -0.0097(11) -0.0040(10) -0.0005(10)
C102 0.0206(12) 0.0273(13) 0.0240(13) -0.0092(11) -0.0027(10) -0.0017(10)
C103 0.0220(12) 0.0316(14) 0.0268(14) -0.0107(11) -0.0062(10) 0.0010(10)
C104 0.0237(13) 0.0302(14) 0.0303(14) -0.0104(12) -0.0071(11) -0.0004(10)
C105 0.0264(13) 0.0275(13) 0.0254(14) -0.0074(11) -0.0074(10) 0.0001(10)
C106 0.0305(14) 0.0376(15) 0.0268(14) -0.0116(12) -0.0058(11) 0.0020(11)
C107 0.0423(16) 0.0411(17) 0.0232(14) -0.0089(13) -0.0090(12) -0.0006(13)
C108 0.0384(16) 0.0408(16) 0.0333(16) -0.0109(13) -0.0190(13) 0.0045(13)
C109 0.0286(14) 0.0355(15) 0.0320(15) -0.0101(12) -0.0115(11) 0.0011(11)
C110 0.0282(14) 0.0371(16) 0.0444(18) -0.0097(14) -0.0170(13) 0.0050(12)
C111 0.0199(13) 0.0399(16) 0.0423(17) -0.0126(14) -0.0084(12) 0.0048(11)
C112 0.0225(13) 0.0376(15) 0.0343(15) -0.0136(13) -0.0046(11) 0.0014(11)
C113 0.0249(12) 0.0285(13) 0.0181(12) -0.0088(10) -0.0052(10) 0.0051(10)
C114 0.0245(13) 0.0316(14) 0.0296(14) -0.0127(12) -0.0043(11) 0.0021(10)
C115 0.0259(13) 0.0364(15) 0.0334(16) -0.0156(13) 0.0009(11) 0.0015(11)
C116 0.0322(14) 0.0370(15) 0.0286(15) -0.0167(13) -0.0028(11) 0.0063(12)
C117 0.0374(15) 0.0336(15) 0.0353(16) -0.0195(13) -0.0079(12) 0.0021(12)
C118 0.0286(13) 0.0316(14) 0.0298(15) -0.0119(12) -0.0063(11) -0.0001(11)
C119 0.0403(17) 0.0437(18) 0.0446(19) -0.0202(15) 0.0019(14) -0.0103(14)
C120 0.0359(16) 0.0500(19) 0.0472(19) -0.0308(16) 0.0117(13) -0.0152(14)
C121 0.0446(18) 0.052(2) 0.0421(19) -0.0295(16) 0.0034(14) 0.0037(15)
C122 0.0174(11) 0.0336(14) 0.0213(12) -0.0112(11) -0.0047(9) 0.0007(10)
C123 0.0200(12) 0.0325(14) 0.0292(14) -0.0145(12) -0.0067(10) 0.0020(10)
C124 0.0211(12) 0.0395(15) 0.0341(15) -0.0219(13) -0.0032(11) 0.0013(11)
C125 0.0201(12) 0.0478(17) 0.0296(15) -0.0209(13) 0.0002(10) -0.0052(11)
C126 0.0217(12) 0.0366(15) 0.0293(14) -0.0140(12) -0.0019(10) -0.0080(11)
C127 0.0188(12) 0.0334(14) 0.0270(13) -0.0139(11) -0.0062(10) -0.0015(10)
C128 0.0326(14) 0.0364(15) 0.0341(16) -0.0183(13) 0.0022(12) -0.0079(12)
C129 0.0365(16) 0.062(2) 0.0398(18) -0.0301(17) 0.0131(13) -0.0155(15)
C130 0.0291(14) 0.0334(15) 0.0370(16) -0.0155(13) -0.0029(12) 0.0009(11)
O21 0.0208(9) 0.0370(10) 0.0246(10) -0.0108(8) -0.0032(7) 0.0039(7)
N21 0.0178(10) 0.0319(12) 0.0268(11) -0.0118(10) -0.0055(8) -0.0008(8)
N22 0.0191(10) 0.0309(11) 0.0212(11) -0.0109(9) -0.0035(8) -0.0004(8)
C201 0.0169(11) 0.0314(14) 0.0284(14) -0.0146(11) -0.0055(10) 0.0007(10)
C202 0.0192(11) 0.0298(13) 0.0253(13) -0.0093(11) -0.0072(10) -0.0013(10)
C203 0.0197(12) 0.0289(13) 0.0343(15) -0.0120(12) -0.0093(10) -0.0023(10)
C204 0.0185(12) 0.0342(14) 0.0409(16) -0.0165(13) -0.0126(11) 0.0010(10)
C205 0.0184(12) 0.0381(15) 0.0348(15) -0.0174(13) -0.0087(11) 0.0003(10)
C206 0.0241(13) 0.0469(17) 0.0369(16) -0.0212(14) -0.0075(11) 0.0025(12)
C207 0.0251(14) 0.0553(19) 0.051(2) -0.0324(17) -0.0093(13) 0.0086(13)
C208 0.0286(15) 0.0414(17) 0.063(2) -0.0286(16) -0.0202(14) 0.0107(12)
C209 0.0233(13) 0.0354(15) 0.0499(18) -0.0198(14) -0.0159(12) 0.0022(11)
C210 0.0344(15) 0.0278(15) 0.058(2) -0.0099(14) -0.0230(15) 0.0019(12)
C211 0.0317(15) 0.0357(16) 0.0439(18) -0.0031(14) -0.0160(13) -0.0029(12)
C212 0.0287(14) 0.0367(15) 0.0340(16) -0.0088(13) -0.0099(12) -0.0041(11)
C213 0.0210(12) 0.0357(14) 0.0263(13) -0.0154(12) -0.0092(10) 0.0038(10)
C214 0.0244(13) 0.0357(15) 0.0314(15) -0.0139(12) -0.0088(11) 0.0009(11)
C215 0.0348(15) 0.0404(16) 0.0468(18) -0.0246(15) -0.0156(13) 0.0061(13)
C216 0.0362(16) 0.059(2) 0.0421(18) -0.0340(17) -0.0095(13) 0.0089(14)
C217 0.0342(15) 0.060(2) 0.0317(16) -0.0239(15) -0.0018(12) -0.0008(14)
C218 0.0296(14) 0.0418(16) 0.0296(15) -0.0145(13) -0.0052(11) -0.0028(12)
O11 0.0355(11) 0.0437(12) 0.0404(12) -0.0190(10) 0.0012(9) -0.0088(9)
O12 0.0707(16) 0.0492(14) 0.0355(13) -0.0182(11) 0.0066(11) -0.0199(12)
O13 0.0440(13) 0.0649(16) 0.092(2) -0.0440(15) -0.0381(14) 0.0213(12)
S1 0.0247(3) 0.0344(4) 0.0322(4) -0.0160(3) -0.0039(3) -0.0003(3)
C1 0.0486(19) 0.0421(18) 0.047(2) -0.0237(16) -0.0072(15) 0.0038(15)
F11 0.0655(15) 0.0880(18) 0.125(2) -0.0661(17) -0.0358(15) 0.0441(13)
F12 0.0826(16) 0.0525(13) 0.0790(16) -0.0403(12) -0.0019(12) -0.0161(11)
F13 0.127(2) 0.0710(16) 0.0454(13) -0.0368(12) 0.0111(13) -0.0145(15)
O1A 0.0640(18) 0.106(2) 0.0612(19) -0.0329(18) -0.0141(14) -0.0086(17)
C1A 0.063(3) 0.095(4) 0.088(4) -0.043(3) -0.013(2) -0.010(2)
C2A 0.099(4) 0.085(3) 0.063(3) -0.031(3) 0.017(3) -0.033(3)
C3A 0.071(3) 0.112(4) 0.051(3) -0.033(3) -0.022(2) 0.002(3)
C4A 0.069(3) 0.151(5) 0.064(3) -0.044(3) -0.019(2) 0.006(3)
C1C 0.049(2) 0.088(3) 0.098(4) -0.050(3) -0.030(2) 0.009(2)
Cl1C 0.1098(10) 0.0959(9) 0.0761(8) -0.0448(7) 0.0012(7) 0.0112(8)
Cl2C 0.0617(7) 0.1163(11) 0.0978(10) -0.0296(8) -0.0223(7) 0.0213(7)

loop_
_atom_type_symbol
_atom_type_description
_atom_type_scat_dispersion_real
_atom_type_scat_dispersion_imag
_atom_type_scat_source
C C 0.0033 0.0016 'International Tables Vol C Tables 4.2.6.8 and 6.1.1.4'
H H 0.0000 0.0000 'International Tables Vol C Tables 4.2.6.8 and 6.1.1.4'
N N 0.0061 0.0033 'International Tables Vol C Tables 4.2.6.8 and 6.1.1.4'
O O 0.0106 0.0060 'International Tables Vol C Tables 4.2.6.8 and 6.1.1.4'
F F 0.0171 0.0103 'International Tables Vol C Tables 4.2.6.8 and 6.1.1.4'
S S 0.1246 0.1234 'International Tables Vol C Tables 4.2.6.8 and 6.1.1.4'
Pd Pd -0.9988 1.0072 'International Tables Vol C Tables 4.2.6.8 and 6.1.1.4'
Cl Cl 0.1484 0.1585 'International Tables Vol C Tables 4.2.6.8 and 6.1.1.4'

loop_
_geom_angle_atom_site_label_1
_geom_angle_atom_site_label_2
_geom_angle_atom_site_label_3
_geom_angle
_geom_angle_site_symmetry_1
_geom_angle_site_symmetry_3
_geom_angle_publ_flag
N11 Pd1 N12 81.22(8) . . yes
O21 Pd1 N11 87.49(8) . . yes
O21 Pd1 N12 165.63(8) . . yes
O21 Pd1 N22 92.15(8) . . yes
N22 Pd1 N11 177.01(8) . . yes
N22 Pd1 N12 98.65(8) . . yes
C101 N11 Pd1 112.59(17) . . ?
C101 N11 C113 120.3(2) . . ?
C113 N11 Pd1 126.76(15) . . ?
C102 N12 Pd1 111.62(17) . . ?
C102 N12 C122 120.9(2) . . ?
C122 N12 Pd1 125.87(16) . . ?
N11 C101 C102 116.7(2) . . ?
N11 C101 C105 134.3(2) . . ?
C105 C101 C102 108.3(2) . . ?
N12 C102 C101 117.5(2) . . ?
N12 C102 C103 134.7(2) . . ?
C103 C102 C101 107.3(2) . . ?
C104 C103 C102 105.1(2) . . ?
C112 C103 C102 135.2(3) . . ?
C112 C103 C104 119.7(2) . . ?
C103 C104 C105 114.6(2) . . ?
C109 C104 C103 123.4(2) . . ?
C109 C104 C105 121.9(3) . . ?
C104 C105 C101 104.6(2) . . ?
C106 C105 C101 134.9(2) . . ?
C106 C105 C104 120.5(2) . . ?
C105 C106 H106 121.1 . . ?
C105 C106 C107 117.7(3) . . ?
C107 C106 H106 121.1 . . ?
C106 C107 H107 118.9 . . ?
C108 C107 C106 122.1(3) . . ?
C108 C107 H107 118.9 . . ?
C107 C108 H108 119.3 . . ?
C107 C108 C109 121.4(3) . . ?
C109 C108 H108 119.3 . . ?
C104 C109 C108 116.4(3) . . ?
C104 C109 C110 115.6(3) . . ?
C108 C109 C110 128.1(3) . . ?
C109 C110 H110 119.6 . . ?
C111 C110 C109 120.9(3) . . ?
C111 C110 H110 119.6 . . ?
C110 C111 H111 118.4 . . ?
C110 C111 C112 123.1(3) . . ?
C112 C111 H111 118.4 . . ?
C103 C112 C111 117.3(3) . . ?
C103 C112 H112 121.3 . . ?
C111 C112 H112 121.3 . . ?
C114 C113 N11 119.7(2) . . ?
C114 C113 C118 122.1(2) . . ?
C118 C113 N11 118.2(2) . . ?
C113 C114 C120 120.6(2) . . ?
C115 C114 C113 118.0(2) . . ?
C115 C114 C120 121.4(2) . . ?
C114 C115 H115 119.2 . . ?
C114 C115 C116 121.7(3) . . ?
C116 C115 H115 119.2 . . ?
C115 C116 C121 120.8(3) . . ?
C117 C116 C115 118.3(3) . . ?
C117 C116 C121 120.9(3) . . ?
C116 C117 H117 118.9 . . ?
C118 C117 C116 122.1(3) . . ?
C118 C117 H117 118.9 . . ?
C113 C118 C119 120.9(3) . . ?
C117 C118 C113 117.6(2) . . ?
C117 C118 C119 121.4(3) . . ?
C118 C119 H11A 109.5 . . ?
C118 C119 H11B 109.5 . . ?
C118 C119 H11C 109.5 . . ?
H11A C119 H11B 109.5 . . ?
H11A C119 H11C 109.5 . . ?
H11B C119 H11C 109.5 . . ?
C114 C120 H12A 109.5 . . ?
C114 C120 H12B 109.5 . . ?
C114 C120 H12C 109.5 . . ?
H12A C120 H12B 109.5 . . ?
H12A C120 H12C 109.5 . . ?
H12B C120 H12C 109.5 . . ?
C116 C121 H12D 109.5 . . ?
C116 C121 H12E 109.5 . . ?
C116 C121 H12F 109.5 . . ?
H12D C121 H12E 109.5 . . ?
H12D C121 H12F 109.5 . . ?
H12E C121 H12F 109.5 . . ?
C123 C122 N12 121.4(2) . . ?
C127 C122 N12 116.0(2) . . ?
C127 C122 C123 122.5(2) . . ?
C122 C123 C130 122.1(2) . . ?
C124 C123 C122 117.1(2) . . ?
C124 C123 C130 120.8(2) . . ?
C123 C124 H124 118.8 . . ?
C123 C124 C125 122.4(3) . . ?
C125 C124 H124 118.8 . . ?
C124 C125 C129 120.8(3) . . ?
C126 C125 C124 118.4(2) . . ?
C126 C125 C129 120.8(3) . . ?
C125 C126 H126 119.2 . . ?
C125 C126 C127 121.6(3) . . ?
C127 C126 H126 119.2 . . ?
C122 C127 C128 120.8(2) . . ?
C126 C127 C122 117.9(2) . . ?
C126 C127 C128 121.3(2) . . ?
C127 C128 H12G 109.5 . . ?
C127 C128 H12H 109.5 . . ?
C127 C128 H12I 109.5 . . ?
H12G C128 H12H 109.5 . . ?
H12G C128 H12I 109.5 . . ?
H12H C128 H12I 109.5 . . ?
C125 C129 H12J 109.5 . . ?
C125 C129 H12K 109.5 . . ?
C125 C129 H12L 109.5 . . ?
H12J C129 H12K 109.5 . . ?
H12J C129 H12L 109.5 . . ?
H12K C129 H12L 109.5 . . ?
C123 C130 H13A 109.5 . . ?
C123 C130 H13B 109.5 . . ?
C123 C130 H13C 109.5 . . ?
H13A C130 H13B 109.5 . . ?
H13A C130 H13C 109.5 . . ?
H13B C130 H13C 109.5 . . ?
C201 O21 Pd1 116.97(16) . . ?
N22 N21 C202 121.1(2) . . ?
N21 N22 Pd1 124.04(17) . . ?
N21 N22 C213 112.3(2) . . ?
C213 N22 Pd1 123.65(16) . . ?
O21 C201 C202 127.7(2) . . ?
O21 C201 C205 124.5(2) . . ?
C202 C201 C205 107.7(2) . . ?
N21 C202 C201 128.2(2) . . ?
N21 C202 C203 123.6(2) . . ?
C201 C202 C203 107.8(2) . . ?
C204 C203 C202 106.1(2) . . ?
C212 C203 C202 135.3(3) . . ?
C212 C203 C204 118.6(3) . . ?
C203 C204 C205 112.2(2) . . ?
C209 C204 C203 124.7(3) . . ?
C209 C204 C205 123.1(3) . . ?
C204 C205 C201 106.1(2) . . ?
C206 C205 C201 133.7(3) . . ?
C206 C205 C204 120.2(3) . . ?
C205 C206 H206 121.2 . . ?
C205 C206 C207 117.5(3) . . ?
C207 C206 H206 121.2 . . ?
C206 C207 H207 118.9 . . ?
C208 C207 C206 122.2(3) . . ?
C208 C207 H207 118.9 . . ?
C207 C208 H208 119.4 . . ?
C207 C208 C209 121.2(3) . . ?
C209 C208 H208 119.4 . . ?
C204 C209 C208 115.8(3) . . ?
C204 C209 C210 115.5(3) . . ?
C208 C209 C210 128.7(3) . . ?
C209 C210 H210 120.0 . . ?
C211 C210 C209 120.0(3) . . ?
C211 C210 H210 120.0 . . ?
C210 C211 H211 118.7 . . ?
C210 C211 C212 122.6(3) . . ?
C212 C211 H211 118.7 . . ?
C203 C212 C211 118.6(3) . . ?
C203 C212 H212 120.7 . . ?
C211 C212 H212 120.7 . . ?
C214 C213 N22 118.9(2) . . ?
C214 C213 C218 120.5(3) . . ?
C218 C213 N22 120.6(2) . . ?
C213 C214 H214 120.5 . . ?
C213 C214 C215 119.0(3) . . ?
C215 C214 H214 120.5 . . ?
C214 C215 H215 119.6 . . ?
C216 C215 C214 120.7(3) . . ?
C216 C215 H215 119.6 . . ?
C215 C216 H216 120.0 . . ?
C215 C216 C217 120.0(3) . . ?
C217 C216 H216 120.0 . . ?
C216 C217 H217 119.6 . . ?
C216 C217 C218 120.8(3) . . ?
C218 C217 H217 119.6 . . ?
C213 C218 H218 120.5 . . ?
C217 C218 C213 119.0(3) . . ?
C217 C218 H218 120.5 . . ?
O11 S1 C1 103.05(14) . . ?
O12 S1 O11 114.31(14) . . ?
O12 S1 C1 102.49(15) . . ?
O13 S1 O11 114.99(15) . . ?
O13 S1 O12 116.38(17) . . ?
O13 S1 C1 102.90(15) . . ?
F11 C1 S1 111.8(2) . . ?
F12 C1 S1 111.4(2) . . ?
F12 C1 F11 107.9(3) . . ?
F13 C1 S1 112.4(2) . . ?
F13 C1 F11 106.3(3) . . ?
F13 C1 F12 106.7(3) . . ?
C3A O1A C1A 112.5(3) . . ?
O1A C1A H1AA 110.4 . . ?
O1A C1A H1AB 110.4 . . ?
O1A C1A C2A 106.5(4) . . ?
H1AA C1A H1AB 108.6 . . ?
C2A C1A H1AA 110.4 . . ?
C2A C1A H1AB 110.4 . . ?
C1A C2A H2AA 109.5 . . ?
C1A C2A H2AB 109.5 . . ?
C1A C2A H2AC 109.5 . . ?
H2AA C2A H2AB 109.5 . . ?
H2AA C2A H2AC 109.5 . . ?
H2AB C2A H2AC 109.5 . . ?
O1A C3A H3AA 110.0 . . ?
O1A C3A H3AB 110.0 . . ?
O1A C3A C4A 108.4(3) . . ?
H3AA C3A H3AB 108.4 . . ?
C4A C3A H3AA 110.0 . . ?
C4A C3A H3AB 110.0 . . ?
C3A C4A H4AA 109.5 . . ?
C3A C4A H4AB 109.5 . . ?
C3A C4A H4AC 109.5 . . ?
H4AA C4A H4AB 109.5 . . ?
H4AA C4A H4AC 109.5 . . ?
H4AB C4A H4AC 109.5 . . ?
H1CA C1C H1CB 108.0 . . ?
Cl1C C1C H1CA 109.3 . . ?
Cl1C C1C H1CB 109.3 . . ?
Cl2C C1C H1CA 109.3 . . ?
Cl2C C1C H1CB 109.3 . . ?
Cl2C C1C Cl1C 111.6(2) . . ?

loop_
_geom_bond_atom_site_label_1
_geom_bond_atom_site_label_2
_geom_bond_distance
_geom_bond_site_symmetry_2
_geom_bond_publ_flag
Pd1 N11 2.036(2) . yes
Pd1 N12 2.062(2) . yes
Pd1 O21 1.9946(18) . yes
Pd1 N22 2.012(2) . yes
N11 C101 1.293(3) . ?
N11 C113 1.440(3) . ?
N12 C102 1.287(3) . ?
N12 C122 1.436(3) . ?
C101 C102 1.491(3) . ?
C101 C105 1.461(3) . ?
C102 C103 1.469(3) . ?
C103 C104 1.414(4) . ?
C103 C112 1.383(4) . ?
C104 C105 1.422(4) . ?
C104 C109 1.405(4) . ?
C105 C106 1.373(4) . ?
C106 H106 0.9500 . ?
C106 C107 1.417(4) . ?
C107 H107 0.9500 . ?
C107 C108 1.372(4) . ?
C108 H108 0.9500 . ?
C108 C109 1.413(4) . ?
C109 C110 1.424(4) . ?
C110 H110 0.9500 . ?
C110 C111 1.366(4) . ?
C111 H111 0.9500 . ?
C111 C112 1.418(4) . ?
C112 H112 0.9500 . ?
C113 C114 1.395(4) . ?
C113 C118 1.395(4) . ?
C114 C115 1.385(4) . ?
C114 C120 1.507(4) . ?
C115 H115 0.9500 . ?
C115 C116 1.395(4) . ?
C116 C117 1.389(4) . ?
C116 C121 1.514(4) . ?
C117 H117 0.9500 . ?
C117 C118 1.386(4) . ?
C118 C119 1.513(4) . ?
C119 H11A 0.9800 . ?
C119 H11B 0.9800 . ?
C119 H11C 0.9800 . ?
C120 H12A 0.9800 . ?
C120 H12B 0.9800 . ?
C120 H12C 0.9800 . ?
C121 H12D 0.9800 . ?
C121 H12E 0.9800 . ?
C121 H12F 0.9800 . ?
C122 C123 1.399(4) . ?
C122 C127 1.396(4) . ?
C123 C124 1.391(4) . ?
C123 C130 1.500(4) . ?
C124 H124 0.9500 . ?
C124 C125 1.394(4) . ?
C125 C126 1.391(4) . ?
C125 C129 1.504(4) . ?
C126 H126 0.9500 . ?
C126 C127 1.392(4) . ?
C127 C128 1.506(4) . ?
C128 H12G 0.9800 . ?
C128 H12H 0.9800 . ?
C128 H12I 0.9800 . ?
C129 H12J 0.9800 . ?
C129 H12K 0.9800 . ?
C129 H12L 0.9800 . ?
C130 H13A 0.9800 . ?
C130 H13B 0.9800 . ?
C130 H13C 0.9800 . ?
O21 C201 1.266(3) . ?
N21 N22 1.304(3) . ?
N21 C202 1.325(3) . ?
N22 C213 1.435(3) . ?
C201 C202 1.439(4) . ?
C201 C205 1.470(4) . ?
C202 C203 1.470(4) . ?
C203 C204 1.407(4) . ?
C203 C212 1.362(4) . ?
C204 C205 1.407(4) . ?
C204 C209 1.397(4) . ?
C205 C206 1.374(4) . ?
C206 H206 0.9500 . ?
C206 C207 1.416(4) . ?
C207 H207 0.9500 . ?
C207 C208 1.374(5) . ?
C208 H208 0.9500 . ?
C208 C209 1.415(4) . ?
C209 C210 1.427(4) . ?
C210 H210 0.9500 . ?
C210 C211 1.374(5) . ?
C211 H211 0.9500 . ?
C211 C212 1.422(4) . ?
C212 H212 0.9500 . ?
C213 C214 1.386(4) . ?
C213 C218 1.398(4) . ?
C214 H214 0.9500 . ?
C214 C215 1.391(4) . ?
C215 H215 0.9500 . ?
C215 C216 1.370(4) . ?
C216 H216 0.9500 . ?
C216 C217 1.378(5) . ?
C217 H217 0.9500 . ?
C217 C218 1.380(4) . ?
C218 H218 0.9500 . ?
O11 S1 1.432(2) . ?
O12 S1 1.427(2) . ?
O13 S1 1.424(2) . ?
S1 C1 1.817(3) . ?
C1 F11 1.327(4) . ?
C1 F12 1.326(4) . ?
C1 F13 1.318(4) . ?
O1A C1A 1.436(5) . ?
O1A C3A 1.399(5) . ?
C1A H1AA 0.9900 . ?
C1A H1AB 0.9900 . ?
C1A C2A 1.486(6) . ?
C2A H2AA 0.9800 . ?
C2A H2AB 0.9800 . ?
C2A H2AC 0.9800 . ?
C3A H3AA 0.9900 . ?
C3A H3AB 0.9900 . ?
C3A C4A 1.530(6) . ?
C4A H4AA 0.9800 . ?
C4A H4AB 0.9800 . ?
C4A H4AC 0.9800 . ?
C1C H1CA 0.9900 . ?
C1C H1CB 0.9900 . ?
C1C Cl1C 1.758(5) . ?
C1C Cl2C 1.739(5) . ?
